data_8107679
loop_
_publ_author_name
'Jiang, Boye'
'Hou, Yun'
'Zhao, Feng-Lan'
'Meng, Qing-Guo'

_publ_section_title
;
 Crystal structure of 7-hydroxy-3,4-dihydronaphthalen-1(2H)-one, C10H10O2
;
_journal_issue 6
_journal_name_full 'Zeitschrift f\"ur Kristallographie - New Crystal Structures'
_journal_page_first 1123
_journal_page_last 1125
_journal_paper_doi 10.1515/ncrs-2023-0353
_journal_volume 238
_journal_year 2023
_chemical_formula_moiety 'C10 H10 O2'
_chemical_formula_sum 'C10 H10 O2'
_chemical_formula_weight 162.18
_space_group_crystal_system monoclinic
_space_group_IT_number 15
_space_group_name_Hall '-C 2yc'
_space_group_name_H-M_alt 'C 1 2/c 1'
_atom_sites_solution_hydrogens geom
_cell_angle_alpha 90
_cell_angle_beta 123.243(8)
_cell_angle_gamma 90
_cell_formula_units_Z 8
_cell_length_a 16.6341(14)
_cell_length_b 7.4319(4)
_cell_length_c 14.8943(10)
_cell_measurement_reflns_used 2575
_cell_measurement_temperature 293(2)
_cell_measurement_theta_max 28.8230
_cell_measurement_theta_min 2.9120
_cell_volume 1540.0(2)
_computing_structure_refinement 'SHELXL-2017/1 (Sheldrick, 2017)'
_diffrn_ambient_temperature 293(2)
_diffrn_detector_area_resol_mean 5.2684
_diffrn_measured_fraction_theta_full 1.000
_diffrn_measured_fraction_theta_max 1.000
_diffrn_measurement_device_type 'SuperNova, Dual, Cu at zero, AtlasS2'
_diffrn_measurement_method 'CCD plate'
_diffrn_radiation_type MoK\a
_diffrn_radiation_wavelength 0.71073
_diffrn_reflns_av_R_equivalents 0.0244
_diffrn_reflns_av_unetI/netI 0.0241
_diffrn_reflns_Laue_measured_fraction_full 1.000
_diffrn_reflns_Laue_measured_fraction_max 1.000
_diffrn_reflns_limit_h_max 20
_diffrn_reflns_limit_h_min -18
_diffrn_reflns_limit_k_max 7
_diffrn_reflns_limit_k_min -8
_diffrn_reflns_limit_l_max 18
_diffrn_reflns_limit_l_min -17
_diffrn_reflns_number 4935
_diffrn_reflns_point_group_measured_fraction_full 1.000
_diffrn_reflns_point_group_measured_fraction_max 1.000
_diffrn_reflns_theta_full 25.242
_diffrn_reflns_theta_max 25.499
_diffrn_reflns_theta_min 2.928
_diffrn_source 'micro-focus sealed X-ray tube'
_exptl_absorpt_coefficient_mu 0.097
_exptl_absorpt_correction_T_max 1.00000
_exptl_absorpt_correction_T_min 0.83926
_exptl_absorpt_correction_type multi-scan
_exptl_absorpt_process_details
;
CrysAlisPro 1.171.38.43f (Rigaku Oxford Diffraction, 2015)
Empirical absorption correction using spherical harmonics,
 implemented in SCALE3 ABSPACK scaling algorithm.
;
_exptl_crystal_colour colourless
_exptl_crystal_density_diffrn 1.399
_exptl_crystal_description block
_exptl_crystal_F_000 688
_exptl_crystal_size_max 0.150
_exptl_crystal_size_mid 0.130
_exptl_crystal_size_min 0.100
_refine_diff_density_max 0.264
_refine_diff_density_min -0.197
_refine_diff_density_rms 0.041
_refine_ls_extinction_coef .
_refine_ls_extinction_method none
_refine_ls_goodness_of_fit_ref 1.081
_refine_ls_hydrogen_treatment constr
_refine_ls_matrix_type full
_refine_ls_number_parameters 110
_refine_ls_number_reflns 1427
_refine_ls_number_restraints 0
_refine_ls_restrained_S_all 1.081
_refine_ls_R_factor_all 0.0431
_refine_ls_R_factor_gt 0.0371
_refine_ls_shift/su_max 0.000
_refine_ls_shift/su_mean 0.000
_refine_ls_structure_factor_coef Fsqd
_refine_ls_weighting_details 'w=1/[\s^2^(Fo^2^)+(0.0410P)^2^+1.4204P] where P=(Fo^2^+2Fc^2^)/3'
_refine_ls_weighting_scheme calc
_refine_ls_wR_factor_gt 0.0947
_refine_ls_wR_factor_ref 0.0997
_reflns_Friedel_coverage 0.000
_reflns_Friedel_fraction_full .
_reflns_Friedel_fraction_max .
_reflns_number_gt 1246
_reflns_number_total 1427
_reflns_threshold_expression 'I > 2\s(I)'
_cod_data_source_file suppl_j_ncrs-2023-0353_suppl_001.cif
_cod_data_source_block M2-6-45-2
_cod_original_sg_symbol_H-M 'C 2/c'
_cod_database_code 8107679
_shelx_space_group_comment
;
The symmetry employed for this shelxl refinement is uniquely defined
by the following loop, which should always be used as a source of
symmetry information in preference to the above space-group names.
They are only intended as comments.
;
_shelx_estimated_absorpt_t_min 0.986
_shelx_estimated_absorpt_t_max 0.990

loop_
_space_group_symop_operation_xyz
'x, y, z'
'-x, y, -z+1/2'
'x+1/2, y+1/2, z'
'-x+1/2, y+1/2, -z+1/2'
'-x, -y, -z'
'x, -y, z-1/2'
'-x+1/2, -y+1/2, -z'
'x+1/2, -y+1/2, z-1/2'

loop_
_atom_site_label
_atom_site_type_symbol
_atom_site_fract_x
_atom_site_fract_y
_atom_site_fract_z
_atom_site_U_iso_or_equiv
_atom_site_adp_type
_atom_site_occupancy
_atom_site_site_symmetry_order
_atom_site_calc_flag
_atom_site_refinement_flags_posn
_atom_site_refinement_flags_adp
_atom_site_refinement_flags_occupancy
_atom_site_disorder_assembly
_atom_site_disorder_group
C1 C 0.11021(10) 0.55147(19) 0.32568(11) 0.0176(3) Uani 1 1 d . . . . .
H1 H 0.094016 0.451346 0.350025 0.021 Uiso 1 1 calc R U . . .
C2 C 0.11924(10) 0.5356(2) 0.23934(12) 0.0182(3) Uani 1 1 d . . . . .
C3 C 0.14628(10) 0.6856(2) 0.20546(12) 0.0215(4) Uani 1 1 d . . . . .
H3 H 0.153846 0.675683 0.148246 0.026 Uiso 1 1 calc R U . . .
C4 C 0.16181(10) 0.8489(2) 0.25692(12) 0.0209(4) Uani 1 1 d . . . . .
H4 H 0.180212 0.947540 0.233797 0.025 Uiso 1 1 calc R U . . .
C5 C 0.16413(11) 1.0501(2) 0.39453(13) 0.0237(4) Uani 1 1 d . . . . .
H5A H 0.149608 1.144834 0.342942 0.028 Uiso 1 1 calc R U . . .
H5B H 0.230602 1.063499 0.453720 0.028 Uiso 1 1 calc R U . . .
C6 C 0.09867(11) 1.0683(2) 0.43607(13) 0.0254(4) Uani 1 1 d . . . . .
H6A H 0.110433 1.182494 0.472837 0.031 Uiso 1 1 calc R U . . .
H6B H 0.031951 1.065266 0.376376 0.031 Uiso 1 1 calc R U . . .
C7 C 0.11841(11) 0.9144(2) 0.51303(12) 0.0224(4) Uani 1 1 d . . . . .
H7A H 0.182161 0.929830 0.577274 0.027 Uiso 1 1 calc R U . . .
H7B H 0.072613 0.920891 0.533996 0.027 Uiso 1 1 calc R U . . .
C8 C 0.11217(10) 0.7311(2) 0.46702(11) 0.0184(3) Uani 1 1 d . . . . .
C9 C 0.12528(9) 0.71732(19) 0.37669(11) 0.0168(3) Uani 1 1 d . . . . .
C10 C 0.15071(10) 0.8699(2) 0.34218(12) 0.0183(3) Uani 1 1 d . . . . .
O1 O 0.09886(8) 0.59653(14) 0.50503(9) 0.0250(3) Uani 1 1 d . . . . .
O2 O 0.10025(8) 0.37319(14) 0.18943(9) 0.0249(3) Uani 1 1 d . . . . .
H2 H 0.100350 0.383576 0.134682 0.037 Uiso 1 1 calc R U . . .

loop_
_atom_site_aniso_label
_atom_site_aniso_U_11
_atom_site_aniso_U_22
_atom_site_aniso_U_33
_atom_site_aniso_U_23
_atom_site_aniso_U_13
_atom_site_aniso_U_12
C1 0.0153(7) 0.0194(8) 0.0170(8) 0.0035(6) 0.0082(6) 0.0016(6)
C2 0.0154(7) 0.0200(8) 0.0162(8) -0.0012(6) 0.0066(6) 0.0015(6)
C3 0.0236(8) 0.0283(9) 0.0168(8) 0.0014(6) 0.0136(7) 0.0014(6)
C4 0.0208(7) 0.0224(8) 0.0197(8) 0.0043(6) 0.0112(7) -0.0007(6)
C5 0.0293(8) 0.0191(8) 0.0226(8) 0.0016(6) 0.0141(7) 0.0008(6)
C6 0.0281(8) 0.0222(8) 0.0240(9) -0.0020(7) 0.0130(7) 0.0048(7)
C7 0.0219(7) 0.0274(9) 0.0189(8) -0.0028(6) 0.0118(7) 0.0030(6)
C8 0.0128(7) 0.0257(8) 0.0136(7) 0.0016(6) 0.0052(6) 0.0020(6)
C9 0.0137(7) 0.0212(8) 0.0135(7) 0.0014(6) 0.0062(6) 0.0028(6)
C10 0.0159(7) 0.0199(8) 0.0166(8) 0.0020(6) 0.0072(6) 0.0019(6)
O1 0.0321(6) 0.0271(6) 0.0210(6) 0.0016(5) 0.0178(5) -0.0019(5)
O2 0.0361(6) 0.0228(6) 0.0207(6) -0.0039(4) 0.0188(5) -0.0021(5)

loop_
_atom_type_symbol
_atom_type_description
_atom_type_scat_dispersion_real
_atom_type_scat_dispersion_imag
_atom_type_scat_source
C C 0.0033 0.0016 'International Tables Vol C Tables 4.2.6.8 and 6.1.1.4'
H H 0.0000 0.0000 'International Tables Vol C Tables 4.2.6.8 and 6.1.1.4'
O O 0.0106 0.0060 'International Tables Vol C Tables 4.2.6.8 and 6.1.1.4'

loop_
_geom_angle_atom_site_label_1
_geom_angle_atom_site_label_2
_geom_angle_atom_site_label_3
_geom_angle
_geom_angle_site_symmetry_1
_geom_angle_site_symmetry_3
C2 C1 C9 120.27(13) . .
C2 C1 H1 119.9 . .
C9 C1 H1 119.9 . .
O2 C2 C1 118.30(13) . .
O2 C2 C3 122.36(13) . .
C1 C2 C3 119.34(13) . .
C4 C3 C2 120.01(13) . .
C4 C3 H3 120.0 . .
C2 C3 H3 120.0 . .
C3 C4 C10 121.85(14) . .
C3 C4 H4 119.1 . .
C10 C4 H4 119.1 . .
C10 C5 C6 110.69(12) . .
C10 C5 H5A 109.5 . .
C6 C5 H5A 109.5 . .
C10 C5 H5B 109.5 . .
C6 C5 H5B 109.5 . .
H5A C5 H5B 108.1 . .
C7 C6 C5 109.37(12) . .
C7 C6 H6A 109.8 . .
C5 C6 H6A 109.8 . .
C7 C6 H6B 109.8 . .
C5 C6 H6B 109.8 . .
H6A C6 H6B 108.2 . .
C8 C7 C6 113.91(12) . .
C8 C7 H7A 108.8 . .
C6 C7 H7A 108.8 . .
C8 C7 H7B 108.8 . .
C6 C7 H7B 108.8 . .
H7A C7 H7B 107.7 . .
O1 C8 C9 121.11(13) . .
O1 C8 C7 120.86(13) . .
C9 C8 C7 118.00(13) . .
C1 C9 C10 120.96(13) . .
C1 C9 C8 118.93(13) . .
C10 C9 C8 120.10(13) . .
C4 C10 C9 117.54(13) . .
C4 C10 C5 121.19(13) . .
C9 C10 C5 121.27(13) . .
C2 O2 H2 109.5 . .

loop_
_geom_bond_atom_site_label_1
_geom_bond_atom_site_label_2
_geom_bond_distance
_geom_bond_site_symmetry_2
C1 C2 1.379(2) .
C1 C9 1.397(2) .
C1 H1 0.9300 .
C2 O2 1.3608(17) .
C2 C3 1.396(2) .
C3 C4 1.382(2) .
C3 H3 0.9300 .
C4 C10 1.389(2) .
C4 H4 0.9300 .
C5 C10 1.503(2) .
C5 C6 1.525(2) .
C5 H5A 0.9700 .
C5 H5B 0.9700 .
C6 C7 1.522(2) .
C6 H6A 0.9700 .
C6 H6B 0.9700 .
C7 C8 1.503(2) .
C7 H7A 0.9700 .
C7 H7B 0.9700 .
C8 O1 1.2276(18) .
C8 C9 1.480(2) .
C9 C10 1.403(2) .
O2 H2 0.8200 .

loop_
_geom_hbond_atom_site_label_D
_geom_hbond_atom_site_label_H
_geom_hbond_atom_site_label_A
_geom_hbond_distance_DH
_geom_hbond_distance_HA
_geom_hbond_distance_DA
_geom_hbond_angle_DHA
_geom_hbond_site_symmetry_A
_geom_hbond_publ_flag
O2 H2 O1 0.82 1.92 2.7432(15) 178.8 6_565 yes

loop_
_geom_torsion_atom_site_label_1
_geom_torsion_atom_site_label_2
_geom_torsion_atom_site_label_3
_geom_torsion_atom_site_label_4
_geom_torsion
_geom_torsion_site_symmetry_1
_geom_torsion_site_symmetry_2
_geom_torsion_site_symmetry_3
_geom_torsion_site_symmetry_4
C9 C1 C2 O2 -177.47(12) . . . .
C9 C1 C2 C3 1.8(2) . . . .
O2 C2 C3 C4 177.96(13) . . . .
C1 C2 C3 C4 -1.3(2) . . . .
C2 C3 C4 C10 -0.4(2) . . . .
C10 C5 C6 C7 56.54(17) . . . .
C5 C6 C7 C8 -53.44(17) . . . .
C6 C7 C8 O1 -158.97(14) . . . .
C6 C7 C8 C9 22.72(18) . . . .
C2 C1 C9 C10 -0.6(2) . . . .
C2 C1 C9 C8 178.19(13) . . . .
O1 C8 C9 C1 8.1(2) . . . .
C7 C8 C9 C1 -173.61(12) . . . .
O1 C8 C9 C10 -173.08(13) . . . .
C7 C8 C9 C10 5.24(19) . . . .
C3 C4 C10 C9 1.6(2) . . . .
C3 C4 C10 C5 -177.60(14) . . . .
C1 C9 C10 C4 -1.0(2) . . . .
C8 C9 C10 C4 -179.87(12) . . . .
C1 C9 C10 C5 178.13(13) . . . .
C8 C9 C10 C5 -0.7(2) . . . .
C6 C5 C10 C4 148.26(14) . . . .
C6 C5 C10 C9 -30.89(19) . . . .
